data_7028841
loop_
_publ_author_name
'Chakraborty, Sourav'
'Dutta, Ranjan'
'Arunachalam, M.'
'Ghosh, Pradyut'

_publ_section_title
;
 Encapsulation of [X2(H2O)4]2- (X = F/Cl) clusters by pyridyl terminated
 tripodal amide receptor in aqueous medium: single crystal X-ray
 structural evidence.
;
_journal_issue 5
_journal_name_full 'Dalton transactions (Cambridge, England : 2003)'
_journal_page_first 2061
_journal_page_last 2068
_journal_paper_doi 10.1039/c3dt52694a
_journal_volume 43
_journal_year 2014
_chemical_formula_sum 'C92 H132 F6 N14 O12 Si'
_chemical_formula_weight 1768.21
_chemical_name_systematic
;
?
;
_space_group_IT_number 2
_symmetry_cell_setting triclinic
_symmetry_space_group_name_Hall '-P 1'
_symmetry_space_group_name_H-M 'P -1'
_atom_sites_solution_hydrogens geom
_atom_sites_solution_primary direct
_atom_sites_solution_secondary difmap
_audit_creation_method SHELXL-97
_cell_angle_alpha 104.033(4)
_cell_angle_beta 91.958(5)
_cell_angle_gamma 101.757(5)
_cell_formula_units_Z 1
_cell_length_a 12.483(2)
_cell_length_b 12.508(3)
_cell_length_c 16.245(3)
_cell_measurement_reflns_used 5668
_cell_measurement_temperature 150(2)
_cell_measurement_theta_max 25.18
_cell_measurement_theta_min 2.21
_cell_volume 2399.8(8)
_computing_cell_refinement 'Bruker SAINT'
_computing_data_collection 'Bruker APEX2'
_computing_data_reduction 'Bruker SAINT'
_computing_molecular_graphics 'MERCURY 2.3'
_computing_publication_material 'ORTEP 3V.2'
_computing_structure_refinement 'SHELXL-97 (Sheldrick, 2008)'
_computing_structure_solution 'SHELXS-97 (Sheldrick, 2008)'
_diffrn_ambient_temperature 150(2)
_diffrn_measured_fraction_theta_full 0.990
_diffrn_measured_fraction_theta_max 0.990
_diffrn_radiation_monochromator graphite
_diffrn_radiation_source 'fine-focus sealed tube'
_diffrn_radiation_type MoK\a
_diffrn_radiation_wavelength 0.71073
_diffrn_reflns_av_R_equivalents 0.0435
_diffrn_reflns_av_sigmaI/netI 0.0542
_diffrn_reflns_limit_h_max 14
_diffrn_reflns_limit_h_min -14
_diffrn_reflns_limit_k_max 14
_diffrn_reflns_limit_k_min -15
_diffrn_reflns_limit_l_max 19
_diffrn_reflns_limit_l_min -19
_diffrn_reflns_number 23389
_diffrn_reflns_theta_full 25.36
_diffrn_reflns_theta_max 25.36
_diffrn_reflns_theta_min 1.67
_exptl_absorpt_coefficient_mu 0.101
_exptl_absorpt_correction_T_max 0.9419
_exptl_absorpt_correction_T_min 0.9057
_exptl_absorpt_correction_type multi-scan
_exptl_absorpt_process_details SADABS
_exptl_crystal_colour COLORLESS
_exptl_crystal_density_diffrn 1.224
_exptl_crystal_density_method 'not measured'
_exptl_crystal_description BLOCK
_exptl_crystal_F_000 946
_exptl_crystal_size_max 1.00
_exptl_crystal_size_mid 0.80
_exptl_crystal_size_min 0.60
_refine_diff_density_max 0.641
_refine_diff_density_min -0.858
_refine_diff_density_rms 0.062
_refine_ls_extinction_method none
_refine_ls_goodness_of_fit_ref 1.212
_refine_ls_hydrogen_treatment mixed
_refine_ls_matrix_type full
_refine_ls_number_parameters 572
_refine_ls_number_reflns 8704
_refine_ls_number_restraints 0
_refine_ls_restrained_S_all 1.212
_refine_ls_R_factor_all 0.0955
_refine_ls_R_factor_gt 0.0666
_refine_ls_shift/su_max 0.000
_refine_ls_shift/su_mean 0.000
_refine_ls_structure_factor_coef Fsqd
_refine_ls_weighting_details 'calc w=1/[\s^2^(Fo^2^)+(0.1000P)^2^+0.5000P] where P=(Fo^2^+2Fc^2^)/3'
_refine_ls_weighting_scheme calc
_refine_ls_wR_factor_gt 0.1919
_refine_ls_wR_factor_ref 0.2119
_reflns_number_gt 5970
_reflns_number_total 8704
_reflns_threshold_expression >2sigma(I)
_cod_data_source_file c3dt52694a.txt
_cod_data_source_block Complex-3
_cod_depositor_comments
;
The following automatic conversions were performed:

'_symmetry_cell_setting' value 'Triclinic' changed to 'triclinic'
according to
/usr/data/users/saulius/automatic-downloads/current/RSC/lib/dictionaries/cif_core.dic
dictionary named 'cif_core.dic' version 2.4.2 from
2011-04-26.

'_exptl_absorpt_correction_type' value 'MULTI-SCAN'
changed to 'multi-scan' according to
/usr/data/users/saulius/automatic-downloads/current/RSC/lib/dictionaries/cif_core.dic
dictionary named 'cif_core.dic' version 2.4.2 from 2011-04-26.

Automatic conversion script
Id: cif_fix_values 2281 2013-09-26 08:29:07Z andrius 
;
_cod_original_cell_volume 2399.6(8)
_cod_original_sg_symbol_H-M P-1
_cod_database_code 7028841

loop_
_symmetry_equiv_pos_as_xyz
'x, y, z'
'-x, -y, -z'

loop_
_atom_site_label
_atom_site_type_symbol
_atom_site_fract_x
_atom_site_fract_y
_atom_site_fract_z
_atom_site_U_iso_or_equiv
_atom_site_adp_type
_atom_site_occupancy
_atom_site_symmetry_multiplicity
_atom_site_calc_flag
_atom_site_refinement_flags
C4 C 0.1214(2) 0.9222(2) 0.94631(17) 0.0278(6) Uani 1 1 d .
C6 C 0.1032(2) 0.8065(2) 0.94207(16) 0.0265(6) Uani 1 1 d .
C5 C 0.1478(2) 1.0027(2) 1.02494(19) 0.0308(6) Uani 1 1 d .
C7 C 0.1047(2) 0.7719(2) 1.01839(16) 0.0259(6) Uani 1 1 d .
C10 C 0.1978(2) 0.5555(2) 1.09264(17) 0.0287(6) Uani 1 1 d .
C2 C 0.1260(2) 0.8514(2) 1.09765(17) 0.0283(6) Uani 1 1 d .
C11 C 0.3074(2) 0.5267(2) 1.10605(17) 0.0321(6) Uani 1 1 d .
C3 C 0.1478(2) 0.9673(2) 1.10017(17) 0.0289(6) Uani 1 1 d .
C9 C 0.0872(2) 0.6482(2) 1.01603(18) 0.0304(6) Uani 1 1 d .
H9A H 0.0347 0.6308 1.0562 0.036 Uiso 1 1 calc R
H9B H 0.0567 0.6033 0.9596 0.036 Uiso 1 1 calc R
C1 C 0.1268(2) 0.8162(3) 1.18058(17) 0.0380(7) Uani 1 1 d .
H1A H 0.0668 0.8371 1.2113 0.057 Uiso 1 1 calc R
H1B H 0.1949 0.8533 1.2143 0.057 Uiso 1 1 calc R
H1C H 0.1193 0.7359 1.1686 0.057 Uiso 1 1 calc R
C24 C 0.1113(2) 0.9630(3) 0.86624(19) 0.0364(7) Uani 1 1 d .
H24A H 0.0623 0.9045 0.8231 0.044 Uiso 1 1 calc R
H24B H 0.0795 1.0291 0.8789 0.044 Uiso 1 1 calc R
C16 C 0.1721(2) 1.0531(2) 1.18552(19) 0.0376(7) Uani 1 1 d .
H16A H 0.1429 1.1184 1.1826 0.045 Uiso 1 1 calc R
H16B H 0.1358 1.0205 1.2284 0.045 Uiso 1 1 calc R
C17 C 0.3273(2) 1.1474(2) 1.28957(19) 0.0353(7) Uani 1 1 d .
C15 C 0.3092(3) 0.4295(3) 1.1320(2) 0.0426(7) Uani 1 1 d .
H15 H 0.2444 0.3856 1.1430 0.051 Uiso 1 1 calc R
C18 C 0.4506(2) 1.1832(2) 1.31047(19) 0.0345(7) Uani 1 1 d .
C12 C 0.4080(2) 0.5909(3) 1.09354(19) 0.0411(7) Uani 1 1 d .
H12 H 0.4117 0.6575 1.0768 0.049 Uiso 1 1 calc R
C8 C 0.0839(3) 0.7195(2) 0.85741(18) 0.0385(7) Uani 1 1 d .
H8A H 0.0093 0.6773 0.8498 0.058 Uiso 1 1 calc R
H8B H 0.1328 0.6692 0.8562 0.058 Uiso 1 1 calc R
H8C H 0.0973 0.7568 0.8124 0.058 Uiso 1 1 calc R
C25 C 0.2248(3) 1.0303(2) 0.7629(2) 0.0400(7) Uani 1 1 d .
C22 C 0.5246(2) 1.1939(2) 1.2499(2) 0.0396(7) Uani 1 1 d .
H22 H 0.4998 1.1774 1.1926 0.048 Uiso 1 1 calc R
C13 C 0.5026(3) 0.5524(3) 1.1069(2) 0.0516(9) Uani 1 1 d .
H13 H 0.5694 0.5962 1.0994 0.062 Uiso 1 1 calc R
C20 C 0.4919(3) 1.2082(3) 1.3946(2) 0.0479(8) Uani 1 1 d .
H20 H 0.4449 1.2031 1.4374 0.057 Uiso 1 1 calc R
C23 C 0.1791(3) 1.1272(2) 1.0284(2) 0.0453(8) Uani 1 1 d .
H23A H 0.2183 1.1373 0.9800 0.068 Uiso 1 1 calc R
H23B H 0.2250 1.1667 1.0798 0.068 Uiso 1 1 calc R
H23C H 0.1139 1.1566 1.0275 0.068 Uiso 1 1 calc R
C21 C 0.6362(3) 1.2296(3) 1.2756(2) 0.0481(8) Uani 1 1 d .
H21 H 0.6848 1.2378 1.2343 0.058 Uiso 1 1 calc R
C26 C 0.3374(4) 1.0566(3) 0.7329(3) 0.0613(11) Uani 1 1 d .
C19 C 0.6051(3) 1.2412(3) 1.4141(2) 0.0584(10) Uani 1 1 d .
H19 H 0.6320 1.2559 1.4708 0.070 Uiso 1 1 calc R
C14 C 0.4075(3) 0.3980(3) 1.1415(2) 0.0536(9) Uani 1 1 d .
H14 H 0.4061 0.3310 1.1572 0.064 Uiso 1 1 calc R
C29 C 0.3452(5) 1.0431(3) 0.6460(3) 0.108(2) Uani 1 1 d .
H29 H 0.2829 1.0223 0.6079 0.130 Uiso 1 1 calc R
C27 C 0.5333(5) 1.1093(4) 0.7499(7) 0.155(4) Uani 1 1 d .
H27 H 0.5972 1.1340 0.7865 0.186 Uiso 1 1 calc R
C28 C 0.4341(3) 1.0914(3) 0.7872(4) 0.0844(16) Uani 1 1 d .
H28 H 0.4325 1.1022 0.8458 0.101 Uiso 1 1 calc R
C30 C 0.4515(10) 1.0623(6) 0.6180(6) 0.186(6) Uani 1 1 d .
H30 H 0.4571 1.0518 0.5598 0.224 Uiso 1 1 calc R
O1 O 0.11998(16) 0.51992(17) 1.13125(13) 0.0388(5) Uani 1 1 d .
O2 O 0.26481(18) 1.1726(2) 1.34571(14) 0.0503(6) Uani 1 1 d .
O3 O 0.1434(2) 1.04373(19) 0.72398(14) 0.0518(6) Uani 1 1 d .
N2 N 0.6773(2) 1.2529(2) 1.3569(2) 0.0558(8) Uani 1 1 d .
N1 N 0.5044(2) 0.4575(3) 1.12969(18) 0.0548(8) Uani 1 1 d .
N3 N 0.19517(19) 0.36841(19) 0.60873(14) 0.0315(5) Uani 1 1 d .
C33 C 0.1723(3) 0.3995(2) 0.85091(17) 0.0365(7) Uani 1 1 d .
H33A H 0.1004 0.4176 0.8496 0.044 Uiso 1 1 calc R
H33B H 0.2263 0.4692 0.8740 0.044 Uiso 1 1 calc R
C31 C 0.1799(2) 0.4189(2) 0.70138(17) 0.0344(7) Uani 1 1 d .
H31A H 0.2313 0.4913 0.7209 0.041 Uiso 1 1 calc R
H31B H 0.1064 0.4329 0.7048 0.041 Uiso 1 1 calc R
C35 C 0.3130(2) 0.3544(2) 0.59903(19) 0.0353(7) Uani 1 1 d .
H35A H 0.3202 0.3223 0.5393 0.042 Uiso 1 1 calc R
H35B H 0.3268 0.3008 0.6301 0.042 Uiso 1 1 calc R
C39 C 0.1197(2) 0.2508(2) 0.57612(18) 0.0350(7) Uani 1 1 d .
H39A H 0.1293 0.2225 0.5163 0.042 Uiso 1 1 calc R
H39B H 0.1434 0.2006 0.6064 0.042 Uiso 1 1 calc R
C43 C 0.1673(2) 0.4481(3) 0.55787(18) 0.0355(7) Uani 1 1 d .
H43A H 0.0906 0.4509 0.5626 0.043 Uiso 1 1 calc R
H43B H 0.2106 0.5233 0.5839 0.043 Uiso 1 1 calc R
C34 C 0.1753(3) 0.3204(3) 0.90817(18) 0.0391(7) Uani 1 1 d .
H34A H 0.1220 0.2512 0.8853 0.059 Uiso 1 1 calc R
H34B H 0.1585 0.3554 0.9642 0.059 Uiso 1 1 calc R
H34C H 0.2472 0.3045 0.9112 0.059 Uiso 1 1 calc R
C32 C 0.1961(3) 0.3467(2) 0.76107(17) 0.0362(7) Uani 1 1 d .
H32A H 0.2712 0.3369 0.7616 0.043 Uiso 1 1 calc R
H32B H 0.1478 0.2726 0.7405 0.043 Uiso 1 1 calc R
C44 C 0.1862(3) 0.4181(3) 0.46403(18) 0.0408(7) Uani 1 1 d .
H44A H 0.2631 0.4173 0.4581 0.049 Uiso 1 1 calc R
H44B H 0.1432 0.3430 0.4369 0.049 Uiso 1 1 calc R
C40 C -0.0024(3) 0.2449(3) 0.5853(2) 0.0445(8) Uani 1 1 d .
H40A H -0.0123 0.2826 0.6433 0.053 Uiso 1 1 calc R
H40B H -0.0302 0.2843 0.5476 0.053 Uiso 1 1 calc R
C36 C 0.4009(2) 0.4632(3) 0.6303(2) 0.0425(7) Uani 1 1 d .
H36A H 0.4010 0.4903 0.6915 0.051 Uiso 1 1 calc R
H36B H 0.3828 0.5203 0.6045 0.051 Uiso 1 1 calc R
C37 C 0.5159(3) 0.4464(3) 0.6085(2) 0.0468(8) Uani 1 1 d .
H37A H 0.5157 0.4208 0.5472 0.056 Uiso 1 1 calc R
H37B H 0.5676 0.5186 0.6271 0.056 Uiso 1 1 calc R
C38 C 0.5549(3) 0.3626(3) 0.6488(2) 0.0558(9) Uani 1 1 d .
H38A H 0.5486 0.3832 0.7090 0.084 Uiso 1 1 calc R
H38B H 0.6302 0.3630 0.6385 0.084 Uiso 1 1 calc R
H38C H 0.5106 0.2884 0.6244 0.084 Uiso 1 1 calc R
C41 C -0.0673(3) 0.1238(3) 0.5642(2) 0.0509(9) Uani 1 1 d .
H41A H -0.0400 0.0850 0.6026 0.061 Uiso 1 1 calc R
H41B H -0.0559 0.0860 0.5067 0.061 Uiso 1 1 calc R
C45 C 0.1539(3) 0.5024(3) 0.4201(2) 0.0538(9) Uani 1 1 d .
H45A H 0.0808 0.5117 0.4338 0.065 Uiso 1 1 calc R
H45B H 0.2042 0.5750 0.4418 0.065 Uiso 1 1 calc R
C42 C -0.1893(3) 0.1158(4) 0.5715(3) 0.0704(12) Uani 1 1 d .
H42A H -0.2009 0.1554 0.6278 0.106 Uiso 1 1 calc R
H42B H -0.2263 0.0379 0.5607 0.106 Uiso 1 1 calc R
H42C H -0.2179 0.1491 0.5305 0.106 Uiso 1 1 calc R
N5 N 0.19028(18) 0.61803(18) 1.03738(14) 0.0293(5) Uani 1 1 d .
H5 H 0.2479 0.6413 1.0136 0.035 Uiso 1 1 calc R
N4 N 0.29053(18) 1.0890(2) 1.21042(15) 0.0354(6) Uani 1 1 d .
H4 H 0.3364 1.0722 1.1737 0.043 Uiso 1 1 calc R
N6 N 0.21825(19) 0.9914(2) 0.83278(15) 0.0357(6) Uani 1 1 d .
H6 H 0.2766 0.9832 0.8580 0.043 Uiso 1 1 calc R
Si1 Si 0.5000 0.0000 1.0000 0.0593(4) Uani 1 2 d S
F1 F 0.38780(15) -0.06258(19) 0.92595(12) 0.0623(6) Uani 1 1 d .
F2 F 0.41789(16) -0.0024(3) 1.07961(14) 0.0899(9) Uani 1 1 d .
F3 F 0.4804(2) 0.1295(2) 1.00349(17) 0.0904(8) Uani 1 1 d .
C46 C 0.1553(3) 0.4661(4) 0.3250(2) 0.0765(13) Uani 1 1 d .
H46A H 0.2262 0.4523 0.3112 0.115 Uiso 1 1 calc R
H46B H 0.1403 0.5246 0.3005 0.115 Uiso 1 1 calc R
H46C H 0.1002 0.3982 0.3026 0.115 Uiso 1 1 calc R
N7 N 0.5445(7) 1.0945(6) 0.6691(9) 0.219(7) Uani 1 1 d .
O5 O 0.34088(19) 0.6871(2) 0.92006(17) 0.0582(7) Uani 1 1 d .
O4 O 0.03164(19) 0.1379(2) 0.36101(15) 0.0548(6) Uani 1 1 d .
O6 O 0.9127(2) 0.3128(2) 0.3931(2) 0.0730(8) Uani 1 1 d .

loop_
_atom_site_aniso_label
_atom_site_aniso_U_11
_atom_site_aniso_U_22
_atom_site_aniso_U_33
_atom_site_aniso_U_23
_atom_site_aniso_U_13
_atom_site_aniso_U_12
C4 0.0148(12) 0.0326(15) 0.0390(16) 0.0150(12) 0.0013(11) 0.0050(11)
C6 0.0189(13) 0.0303(14) 0.0314(14) 0.0100(11) 0.0021(11) 0.0053(11)
C5 0.0178(13) 0.0271(14) 0.0499(18) 0.0122(13) 0.0050(12) 0.0073(11)
C7 0.0196(13) 0.0254(14) 0.0326(15) 0.0075(11) 0.0019(11) 0.0048(10)
C10 0.0289(15) 0.0263(14) 0.0293(14) 0.0066(11) -0.0007(11) 0.0035(11)
C2 0.0185(13) 0.0365(16) 0.0312(15) 0.0098(12) 0.0046(11) 0.0070(11)
C11 0.0324(15) 0.0341(16) 0.0280(14) 0.0049(12) -0.0004(12) 0.0077(12)
C3 0.0170(13) 0.0305(15) 0.0372(15) 0.0035(12) 0.0028(11) 0.0067(11)
C9 0.0274(14) 0.0299(15) 0.0338(15) 0.0105(12) 0.0025(12) 0.0034(11)
C1 0.0369(16) 0.0478(18) 0.0294(15) 0.0102(13) 0.0033(12) 0.0089(14)
C24 0.0230(14) 0.0443(18) 0.0461(18) 0.0228(14) -0.0005(12) 0.0034(12)
C16 0.0224(14) 0.0359(16) 0.0465(18) -0.0030(13) 0.0027(12) 0.0043(12)
C17 0.0324(16) 0.0288(15) 0.0421(17) 0.0025(13) 0.0016(13) 0.0093(12)
C15 0.0374(17) 0.0395(18) 0.0508(19) 0.0138(15) -0.0049(14) 0.0069(14)
C18 0.0323(15) 0.0263(15) 0.0421(17) 0.0015(12) -0.0037(13) 0.0097(12)
C12 0.0334(17) 0.0497(19) 0.0400(17) 0.0136(14) 0.0013(13) 0.0062(14)
C8 0.0411(17) 0.0392(17) 0.0331(16) 0.0101(13) 0.0020(13) 0.0033(13)
C25 0.050(2) 0.0276(16) 0.0409(17) 0.0083(13) 0.0086(15) 0.0044(14)
C22 0.0321(16) 0.0338(16) 0.0495(19) 0.0063(14) -0.0023(14) 0.0054(13)
C13 0.0305(17) 0.074(3) 0.050(2) 0.0181(18) 0.0036(15) 0.0093(16)
C20 0.0446(19) 0.0480(19) 0.0471(19) 0.0022(15) -0.0037(15) 0.0144(15)
C23 0.0395(18) 0.0294(16) 0.068(2) 0.0142(15) 0.0068(16) 0.0077(13)
C21 0.0326(17) 0.0347(17) 0.071(2) 0.0021(16) 0.0016(16) 0.0071(13)
C26 0.080(3) 0.0287(18) 0.089(3) 0.0275(18) 0.056(2) 0.0220(18)
C19 0.047(2) 0.058(2) 0.061(2) -0.0023(18) -0.0202(19) 0.0160(17)
C14 0.051(2) 0.050(2) 0.064(2) 0.0153(17) -0.0050(17) 0.0199(17)
C29 0.201(6) 0.043(2) 0.099(4) 0.030(2) 0.104(4) 0.041(3)
C27 0.085(4) 0.067(3) 0.365(12) 0.113(6) 0.133(6) 0.046(3)
C28 0.048(2) 0.047(2) 0.179(5) 0.057(3) 0.055(3) 0.0196(19)
C30 0.330(14) 0.070(4) 0.216(9) 0.076(5) 0.239(11) 0.090(7)
O1 0.0312(11) 0.0447(12) 0.0451(12) 0.0236(10) 0.0034(9) 0.0039(9)
O2 0.0376(12) 0.0590(14) 0.0468(13) -0.0056(11) 0.0051(10) 0.0163(11)
O3 0.0709(17) 0.0437(13) 0.0429(13) 0.0183(11) -0.0034(12) 0.0097(12)
N2 0.0346(16) 0.0436(17) 0.079(2) -0.0052(15) -0.0130(16) 0.0124(13)
N1 0.0424(17) 0.072(2) 0.0549(18) 0.0147(16) -0.0007(13) 0.0268(15)
N3 0.0341(13) 0.0351(13) 0.0299(12) 0.0109(10) 0.0053(10) 0.0147(10)
C33 0.0450(18) 0.0342(16) 0.0290(15) 0.0077(12) 0.0071(13) 0.0054(13)
C31 0.0403(17) 0.0335(16) 0.0307(15) 0.0072(12) 0.0094(13) 0.0111(13)
C35 0.0355(16) 0.0400(17) 0.0340(15) 0.0095(13) 0.0050(12) 0.0165(13)
C39 0.0396(17) 0.0312(15) 0.0328(15) 0.0055(12) 0.0040(13) 0.0073(13)
C43 0.0352(16) 0.0405(17) 0.0388(16) 0.0184(13) 0.0071(13) 0.0155(13)
C34 0.0383(17) 0.0443(18) 0.0329(16) 0.0113(13) 0.0029(13) 0.0034(14)
C32 0.0454(18) 0.0343(16) 0.0311(15) 0.0095(12) 0.0058(13) 0.0119(13)
C44 0.0374(17) 0.054(2) 0.0328(16) 0.0148(14) 0.0021(13) 0.0098(14)
C40 0.0398(18) 0.050(2) 0.0432(18) 0.0103(15) -0.0003(14) 0.0120(15)
C36 0.0400(18) 0.0422(18) 0.0478(18) 0.0132(15) 0.0017(14) 0.0128(14)
C37 0.0400(18) 0.052(2) 0.051(2) 0.0178(16) 0.0048(15) 0.0098(15)
C38 0.044(2) 0.059(2) 0.069(2) 0.0218(19) 0.0008(17) 0.0158(17)
C41 0.048(2) 0.057(2) 0.048(2) 0.0191(16) 0.0087(16) 0.0064(16)
C45 0.0415(19) 0.083(3) 0.048(2) 0.0382(19) 0.0046(15) 0.0141(18)
C42 0.044(2) 0.095(3) 0.068(3) 0.027(2) 0.0040(19) -0.003(2)
N5 0.0278(12) 0.0276(12) 0.0366(13) 0.0138(10) 0.0075(10) 0.0077(10)
N4 0.0240(12) 0.0373(14) 0.0391(14) -0.0006(11) 0.0033(10) 0.0056(10)
N6 0.0260(12) 0.0412(14) 0.0441(15) 0.0205(12) 0.0044(10) 0.0051(10)
Si1 0.0357(7) 0.0800(11) 0.0534(9) -0.0044(7) 0.0011(6) 0.0184(7)
F1 0.0331(10) 0.1035(17) 0.0486(11) 0.0078(11) 0.0003(8) 0.0256(10)
F2 0.0327(11) 0.156(2) 0.0534(13) -0.0100(14) 0.0059(10) 0.0020(13)
F3 0.0748(17) 0.0862(18) 0.1008(19) -0.0016(15) -0.0099(14) 0.0297(14)
C46 0.067(3) 0.115(4) 0.046(2) 0.042(2) -0.0096(19) -0.007(2)
N7 0.206(8) 0.082(4) 0.455(17) 0.146(7) 0.267(11) 0.093(5)
O5 0.0461(14) 0.0570(15) 0.0878(18) 0.0415(14) 0.0297(13) 0.0169(12)
O4 0.0490(14) 0.0598(15) 0.0514(14) -0.0015(11) 0.0108(11) 0.0198(11)
O6 0.0426(14) 0.0583(16) 0.111(2) 0.0072(15) 0.0013(14) 0.0133(12)

loop_
_atom_type_symbol
_atom_type_description
_atom_type_scat_dispersion_real
_atom_type_scat_dispersion_imag
_atom_type_scat_source
C C 0.0033 0.0016 'International Tables Vol C Tables 4.2.6.8 and 6.1.1.4'
H H 0.0000 0.0000 'International Tables Vol C Tables 4.2.6.8 and 6.1.1.4'
N N 0.0061 0.0033 'International Tables Vol C Tables 4.2.6.8 and 6.1.1.4'
O O 0.0106 0.0060 'International Tables Vol C Tables 4.2.6.8 and 6.1.1.4'
F F 0.0171 0.0103 'International Tables Vol C Tables 4.2.6.8 and 6.1.1.4'
Si Si 0.0817 0.0704 'International Tables Vol C Tables 4.2.6.8 and 6.1.1.4'

loop_
_geom_angle_atom_site_label_1
_geom_angle_atom_site_label_2
_geom_angle_atom_site_label_3
_geom_angle
_geom_angle_site_symmetry_1
_geom_angle_site_symmetry_3
C5 C4 C6 120.6(2) . .
C5 C4 C24 118.6(2) . .
C6 C4 C24 120.8(3) . .
C4 C6 C7 119.0(2) . .
C4 C6 C8 121.0(2) . .
C7 C6 C8 120.0(2) . .
C3 C5 C4 119.7(2) . .
C3 C5 C23 120.0(3) . .
C4 C5 C23 120.3(3) . .
C2 C7 C6 120.9(2) . .
C2 C7 C9 118.7(2) . .
C6 C7 C9 120.3(2) . .
O1 C10 N5 123.6(2) . .
O1 C10 C11 119.6(2) . .
N5 C10 C11 116.8(2) . .
C7 C2 C3 119.0(2) . .
C7 C2 C1 121.8(2) . .
C3 C2 C1 119.1(2) . .
C15 C11 C12 117.3(3) . .
C15 C11 C10 118.2(3) . .
C12 C11 C10 124.5(3) . .
C5 C3 C2 120.6(2) . .
C5 C3 C16 120.3(3) . .
C2 C3 C16 119.1(3) . .
N5 C9 C7 111.4(2) . .
N6 C24 C4 111.8(2) . .
N4 C16 C3 111.4(2) . .
O2 C17 N4 122.7(3) . .
O2 C17 C18 119.9(3) . .
N4 C17 C18 117.4(3) . .
C14 C15 C11 119.8(3) . .
C20 C18 C22 117.9(3) . .
C20 C18 C17 118.6(3) . .
C22 C18 C17 123.5(3) . .
C13 C12 C11 118.0(3) . .
O3 C25 N6 122.8(3) . .
O3 C25 C26 121.1(3) . .
N6 C25 C26 116.1(3) . .
C18 C22 C21 119.3(3) . .
N1 C13 C12 124.8(3) . .
C18 C20 C19 118.8(3) . .
N2 C21 C22 123.3(3) . .
C29 C26 C28 118.5(4) . .
C29 C26 C25 117.8(5) . .
C28 C26 C25 123.7(4) . .
N2 C19 C20 124.1(3) . .
N1 C14 C15 124.1(3) . .
C26 C29 C30 117.4(7) . .
N7 C27 C28 126.1(9) . .
C26 C28 C27 117.4(6) . .
N7 C30 C29 124.6(9) . .
C19 N2 C21 116.5(3) . .
C13 N1 C14 116.0(3) . .
C31 N3 C43 107.3(2) . .
C31 N3 C35 110.5(2) . .
C43 N3 C35 110.8(2) . .
C31 N3 C39 110.6(2) . .
C43 N3 C39 110.3(2) . .
C35 N3 C39 107.3(2) . .
C32 C33 C34 111.3(2) . .
C32 C31 N3 114.9(2) . .
N3 C35 C36 114.9(2) . .
C40 C39 N3 115.7(2) . .
C44 C43 N3 115.9(2) . .
C31 C32 C33 111.5(2) . .
C45 C44 C43 110.9(3) . .
C41 C40 C39 111.6(3) . .
C35 C36 C37 112.3(3) . .
C38 C37 C36 113.8(3) . .
C40 C41 C42 112.5(3) . .
C46 C45 C44 112.5(3) . .
C10 N5 C9 122.2(2) . .
C17 N4 C16 120.2(2) . .
C25 N6 C24 119.8(3) . .
F3 Si1 F3 179.999(1) 2_657 .
F3 Si1 F2 87.62(14) 2_657 2_657
F3 Si1 F2 92.38(15) . 2_657
F3 Si1 F2 92.38(15) 2_657 .
F3 Si1 F2 87.62(14) . .
F2 Si1 F2 180.000(1) 2_657 .
F3 Si1 F1 91.86(11) 2_657 2_657
F3 Si1 F1 88.14(11) . 2_657
F2 Si1 F1 90.24(10) 2_657 2_657
F2 Si1 F1 89.76(10) . 2_657
F3 Si1 F1 88.14(11) 2_657 .
F3 Si1 F1 91.86(11) . .
F2 Si1 F1 89.76(10) 2_657 .
F2 Si1 F1 90.24(10) . .
F1 Si1 F1 180.00(16) 2_657 .
C27 N7 C30 115.9(6) . .

loop_
_geom_bond_atom_site_label_1
_geom_bond_atom_site_label_2
_geom_bond_distance
_geom_bond_site_symmetry_2
C4 C5 1.402(4) .
C4 C6 1.404(4) .
C4 C24 1.518(4) .
C6 C7 1.409(4) .
C6 C8 1.509(4) .
C5 C3 1.397(4) .
C5 C23 1.513(4) .
C7 C2 1.402(4) .
C7 C9 1.509(4) .
C10 O1 1.240(3) .
C10 N5 1.338(3) .
C10 C11 1.506(4) .
C2 C3 1.410(4) .
C2 C1 1.516(4) .
C11 C15 1.384(4) .
C11 C12 1.397(4) .
C3 C16 1.511(4) .
C9 N5 1.466(3) .
C24 N6 1.467(3) .
C16 N4 1.467(4) .
C17 O2 1.244(3) .
C17 N4 1.328(4) .
C17 C18 1.515(4) .
C15 C14 1.377(4) .
C18 C20 1.382(4) .
C18 C22 1.384(4) .
C12 C13 1.392(5) .
C25 O3 1.239(4) .
C25 N6 1.338(4) .
C25 C26 1.502(5) .
C22 C21 1.389(4) .
C13 N1 1.330(4) .
C20 C19 1.391(5) .
C21 N2 1.342(5) .
C26 C29 1.390(6) .
C26 C28 1.396(7) .
C19 N2 1.329(5) .
C14 N1 1.331(5) .
C29 C30 1.410(10) .
C27 N7 1.298(14) .
C27 C28 1.397(6) .
C30 N7 1.334(16) .
N3 C31 1.519(3) .
N3 C43 1.523(3) .
N3 C35 1.525(4) .
N3 C39 1.535(4) .
C33 C32 1.516(4) .
C33 C34 1.518(4) .
C31 C32 1.511(4) .
C35 C36 1.526(4) .
C39 C40 1.524(4) .
C43 C44 1.518(4) .
C44 C45 1.517(4) .
C40 C41 1.515(5) .
C36 C37 1.534(4) .
C37 C38 1.510(5) .
C41 C42 1.516(5) .
C45 C46 1.503(5) .
Si1 F3 1.675(3) 2_657
Si1 F3 1.675(3) .
Si1 F2 1.679(2) 2_657
Si1 F2 1.679(2) .
Si1 F1 1.7328(19) 2_657
Si1 F1 1.7328(19) .
